data_4002773
loop_
_publ_author_name
'Wang, Zhenbin'
'Chu, Iek-Heng'
'Zhou, Fei'
'Ong, Shyue Ping'

_publ_section_title
;
 Electronic Structure Descriptor for the Discovery of Narrow-Band
 Red-Emitting Phosphors
;
_journal_issue 11
_journal_name_full 'Chemistry of Materials'
_journal_page_first 4024
_journal_paper_doi 10.1021/acs.chemmater.6b01496
_journal_volume 28
_journal_year 2016
_chemical_formula_structural SrLiSi3N5
_chemical_formula_sum 'Li4 N20 Si12 Sr4'
_space_group_IT_number 33
_symmetry_Int_Tables_number 33
_symmetry_space_group_name_Hall 'P 2c -2n'
_symmetry_space_group_name_H-M 'P n a 21'
_cell_angle_alpha 90.00000000
_cell_angle_beta 90.00000000
_cell_angle_gamma 90.00000000
_cell_formula_units_Z 4
_cell_length_a 5.50213283
_cell_length_b 17.16643452
_cell_length_c 4.92375262
_cell_volume 465.058
_cod_data_source_file 19.cif
_cod_data_source_block SrLiSi3N5
_cod_original_cell_volume 465.058296972
_cod_original_sg_symbol_H-M Pna2_1
_cod_original_formula_sum 'Sr4 Li4 Si12 N20'
_cod_database_code 4002773

loop_
_symmetry_equiv_pos_site_id
_symmetry_equiv_pos_as_xyz
1 'x, y, z'
2 '-x, -y, z+1/2'
3 '-x+1/2, y+1/2, z+1/2'
4 'x+1/2, -y+1/2, z'

loop_
_atom_site_aniso_type_symbol
_atom_site_aniso_U_11
_atom_site_aniso_U_22
_atom_site_aniso_U_33
_atom_site_aniso_U_12
_atom_site_aniso_U_13
_atom_site_aniso_U_23
Li 0 0 0 0 0 0
Si 0 0 0 0 0 0
Sr 0 0 0 0 0 0
N 0 0 0 0 0 0

loop_
_atom_site_type_symbol
_atom_site_label
_atom_site_symmetry_multiplicity
_atom_site_fract_x
_atom_site_fract_y
_atom_site_fract_z
_atom_site_occupancy
Sr Sr1 4 0.166215 0.184627 0.990574 1
Li Li2 4 0.110136 0.562528 0.013836 1
Si Si3 4 0.162541 0.988187 0.999313 1
Si Si4 4 0.173346 0.409410 0.002001 1
Si Si5 4 0.204259 0.301074 0.491637 1
N N6 4 0.081992 0.731545 0.086065 1
N N7 4 0.109461 0.552815 0.560615 1
N N8 4 0.113366 0.979143 0.643031 1
N N9 4 0.215118 0.321862 0.149923 1
N N10 4 0.245733 0.898046 0.153004 1

_cod_struct_determination_method theoretical
